data_2021480
loop_
_publ_author_name
'R\'adai, Zita'
'Kiss, N\'ora Zsuzsa'
'Czugler, M\'aty\'as'
'Karaghiosoff, Konstantin'
'Keglevich, Gy\"orgy'

_publ_section_title
;
 The typical crystal structures of a few representative
 \a-aryl-\a-hydroxyphosphonates
;
_journal_coeditor_code KU3235
_journal_issue 3
_journal_name_full 'Acta Crystallographica Section C'
_journal_page_first
;
;
_journal_paper_doi 10.1107/S2053229619001839
_journal_volume 75
_journal_year 2019
_chemical_formula_iupac 'C10 H14 N O6 P'
_chemical_formula_moiety 'C10 H14 N O6 P'
_chemical_formula_sum 'C10 H14 N O6 P'
_chemical_formula_weight 275.19
_chemical_name_common 2b
_chemical_name_systematic
;
Dimethyl [1-hydroxy-1-(4-nitrophenyl)ethyl]phosphonate
;
_space_group_crystal_system triclinic
_space_group_IT_number 2
_space_group_name_Hall '-P 1'
_space_group_name_H-M_alt 'P -1'
_symmetry_space_group_name_Hall '-P 1'
_symmetry_space_group_name_H-M 'P -1'
_atom_sites_solution_hydrogens mixed
_audit_creation_method SHELXL-2014
_cell_angle_alpha 102.173(5)
_cell_angle_beta 94.897(4)
_cell_angle_gamma 107.504(5)
_cell_formula_units_Z 2
_cell_length_a 8.1800(4)
_cell_length_b 8.4006(6)
_cell_length_c 9.9661(4)
_cell_measurement_reflns_used 3426
_cell_measurement_temperature 173(2)
_cell_measurement_theta_max 31.2800
_cell_measurement_theta_min 4.6200
_cell_volume 630.26(7)
_computing_cell_refinement
;
CrysAlis PRO (Agilent, 2014)
;
_computing_data_collection
;
CrysAlis PRO (Agilent, 2014)
;
_computing_data_reduction
;
CrysAlis PRO (Agilent, 2014)
;
_computing_molecular_graphics
;
ORTEP (Burnett & Johnson, 1996), ORTEP-3 (Farrugia, 2012),
PLATON (Spek, 2009) and DIAMOND (Brandenburg, 1999)
;
_computing_publication_material
;
PLATON (Spek, 2009)
;
_computing_structure_refinement
;
SHELXL2014 (Sheldrick, 2015b)
;
_computing_structure_solution
;
SHELXT (Sheldrick, 2015a)
;
_diffrn_ambient_temperature 173(2)
_diffrn_detector_area_resol_mean 15.9809
_diffrn_measured_fraction_theta_full 0.990
_diffrn_measured_fraction_theta_max 0.994
_diffrn_measurement_device_type 'Agilent Xcalibur Sapphire3'
_diffrn_measurement_method '\w scans'
_diffrn_radiation_type MoK\a
_diffrn_radiation_wavelength 0.71073
_diffrn_reflns_av_R_equivalents 0.0282
_diffrn_reflns_av_unetI/netI 0.0307
_diffrn_reflns_limit_h_max 11
_diffrn_reflns_limit_h_min -11
_diffrn_reflns_limit_k_max 11
_diffrn_reflns_limit_k_min -11
_diffrn_reflns_limit_l_max 14
_diffrn_reflns_limit_l_min -14
_diffrn_reflns_number 12564
_diffrn_reflns_theta_full 25.242
_diffrn_reflns_theta_max 30.508
_diffrn_reflns_theta_min 4.238
_diffrn_source 'Enhance (Mo) X-ray Source'
_exptl_absorpt_coefficient_mu 0.237
_exptl_absorpt_correction_T_max 1.00000
_exptl_absorpt_correction_T_min 0.94805
_exptl_absorpt_correction_type multi-scan
_exptl_absorpt_process_details
;
(CrysAlis PRO; Agilent, 2014)
;
_exptl_crystal_colour colorless
_exptl_crystal_density_diffrn 1.450
_exptl_crystal_description block
_exptl_crystal_F_000 288
_exptl_crystal_size_max 0.400
_exptl_crystal_size_mid 0.350
_exptl_crystal_size_min 0.200
_refine_diff_density_max 0.342
_refine_diff_density_min -0.281
_refine_ls_extinction_method none
_refine_ls_goodness_of_fit_ref 1.030
_refine_ls_hydrogen_treatment mixed
_refine_ls_matrix_type full
_refine_ls_number_parameters 176
_refine_ls_number_reflns 3827
_refine_ls_number_restraints 0
_refine_ls_restrained_S_all 1.030
_refine_ls_R_factor_all 0.0562
_refine_ls_R_factor_gt 0.0412
_refine_ls_shift/su_max 0.000
_refine_ls_shift/su_mean 0.000
_refine_ls_structure_factor_coef Fsqd
_refine_ls_weighting_details 'w=1/[\s^2^(Fo^2^)+(0.0555P)^2^+0.1729P] where P=(Fo^2^+2Fc^2^)/3'
_refine_ls_weighting_scheme calc
_refine_ls_wR_factor_gt 0.1026
_refine_ls_wR_factor_ref 0.1138
_reflns_number_gt 3070
_reflns_number_total 3827
_reflns_threshold_expression 'I > 2\s(I)'
_cod_data_source_file ku3235sup1.cif
_cod_data_source_block 2b
_cod_original_cell_volume 630.26(6)
_cod_database_code 2021480
_shelx_space_group_comment
;
The symmetry employed for this shelxl refinement is uniquely defined
by the following loop, which should always be used as a source of
symmetry information in preference to the above space-group names.
They are only intended as comments.
;
_shelx_estimated_absorpt_t_min 0.911
_shelx_estimated_absorpt_t_max 0.954
_shelxl_version_number 2.014

loop_
_space_group_symop_operation_xyz
'x, y, z'
'-x, -y, -z'

loop_
_atom_site_type_symbol
_atom_site_label
_atom_site_fract_x
_atom_site_fract_y
_atom_site_fract_z
_atom_site_U_iso_or_equiv
_atom_site_adp_type
_atom_site_calc_flag
_atom_site_occupancy
P P1 0.25993(4) 0.15887(5) 0.41073(4) 0.02383(11) Uani d 1
O O4 -0.01562(13) 0.24691(13) 0.42662(11) 0.0275(2) Uani d 1
C C3 0.12907(16) 0.32849(17) 0.24037(13) 0.0214(2) Uani d 1
O O2 0.37141(13) 0.12800(15) 0.29430(11) 0.0336(3) Uani d 1
C C5 0.07201(16) 0.18886(17) 0.31853(13) 0.0207(2) Uani d 1
O O1 0.21030(13) 0.02257(14) 0.48551(11) 0.0315(2) Uani d 1
O O3 0.37375(14) 0.33881(14) 0.50550(11) 0.0367(3) Uani d 1
C C8 0.22597(19) 0.57705(19) 0.09385(15) 0.0274(3) Uani d 1
C C9 0.10946(19) 0.48879(18) 0.28755(15) 0.0279(3) Uani d 1
H H9 0.0657(9) 0.5115(5) 0.3667(17) 0.033 Uiso calc 1
C C10 -0.04346(18) 0.01791(18) 0.22095(15) 0.0272(3) Uani d 1
H H10A -0.0811(12) -0.0655(10) 0.2735(6) 0.041 Uiso calc 1
H H10B 0.0208(8) -0.0219(9) 0.1534(10) 0.041 Uiso calc 1
H H10C -0.1422(13) 0.0343(4) 0.1749(10) 0.041 Uiso calc 1
C C11 0.20148(18) 0.29652(18) 0.11999(14) 0.0258(3) Uani d 1
H H11 0.2176(3) 0.185(2) 0.0872(6) 0.031 Uiso calc 1
N N1 0.27623(19) 0.70781(18) 0.01358(14) 0.0357(3) Uani d 1
C C13 0.25077(19) 0.42079(19) 0.04627(15) 0.0282(3) Uani d 1
H H13 0.2968(10) 0.4007(5) -0.0291(16) 0.034 Uiso calc 1
O O6 0.2299(2) 0.83360(17) 0.04140(15) 0.0505(3) Uani d 1
C C15 0.1568(2) 0.6144(2) 0.21369(16) 0.0312(3) Uani d 1
H H15 0.1421(4) 0.723(2) 0.2447(7) 0.037 Uiso calc 1
O O5 0.3616(3) 0.6835(2) -0.07774(19) 0.0765(6) Uani d 1
C C17 0.5299(2) 0.0903(3) 0.3215(2) 0.0542(6) Uani d 1
H H17A 0.6078(14) 0.1807(16) 0.3884(15) 0.081 Uiso calc 1
H H17B 0.5770(13) 0.075(2) 0.2408(12) 0.081 Uiso calc 1
H H17C 0.5063(5) -0.0089(18) 0.3526(17) 0.081 Uiso calc 1
C C18 0.3562(3) 0.3990(3) 0.64670(19) 0.0507(5) Uani d 1
H H18A 0.2565(18) 0.429(2) 0.64949(19) 0.076 Uiso calc 1
H H18B 0.4518(17) 0.4942(18) 0.6898(8) 0.076 Uiso calc 1
H H18C 0.349(2) 0.3126(14) 0.6924(8) 0.076 Uiso calc 1
H H1A -0.069(3) 0.159(3) 0.456(3) 0.061 Uiso d 1

loop_
_atom_site_aniso_label
_atom_site_aniso_U_11
_atom_site_aniso_U_22
_atom_site_aniso_U_33
_atom_site_aniso_U_12
_atom_site_aniso_U_13
_atom_site_aniso_U_23
P1 0.01850(16) 0.02768(19) 0.02616(18) 0.00507(13) 0.00364(12) 0.01212(14)
O4 0.0301(5) 0.0268(5) 0.0299(5) 0.0110(4) 0.0150(4) 0.0100(4)
C3 0.0201(6) 0.0243(6) 0.0213(6) 0.0088(5) 0.0027(4) 0.0072(5)
O2 0.0254(5) 0.0518(7) 0.0353(6) 0.0211(5) 0.0108(4) 0.0208(5)
C5 0.0190(5) 0.0221(6) 0.0225(6) 0.0075(5) 0.0058(4) 0.0065(5)
O1 0.0246(5) 0.0351(6) 0.0406(6) 0.0087(4) 0.0068(4) 0.0225(5)
O3 0.0315(6) 0.0364(6) 0.0300(5) -0.0065(5) -0.0012(4) 0.0105(5)
C8 0.0290(7) 0.0301(7) 0.0275(7) 0.0110(6) 0.0065(5) 0.0137(6)
C9 0.0340(7) 0.0280(7) 0.0276(7) 0.0147(6) 0.0130(6) 0.0097(5)
C10 0.0236(6) 0.0252(7) 0.0293(7) 0.0048(5) 0.0022(5) 0.0051(5)
C11 0.0311(7) 0.0252(6) 0.0231(6) 0.0119(5) 0.0063(5) 0.0058(5)
N1 0.0443(8) 0.0364(7) 0.0346(7) 0.0165(6) 0.0127(6) 0.0189(6)
C13 0.0345(7) 0.0333(7) 0.0216(6) 0.0149(6) 0.0096(5) 0.0090(5)
O6 0.0756(10) 0.0413(7) 0.0533(8) 0.0321(7) 0.0246(7) 0.0267(6)
C15 0.0400(8) 0.0279(7) 0.0333(7) 0.0170(6) 0.0134(6) 0.0120(6)
O5 0.1234(15) 0.0685(10) 0.0812(11) 0.0551(11) 0.0753(11) 0.0527(9)
C17 0.0344(9) 0.0907(16) 0.0652(13) 0.0394(10) 0.0210(9) 0.0448(12)
C18 0.0494(11) 0.0493(11) 0.0326(9) -0.0051(8) 0.0025(8) -0.0009(8)

loop_
_atom_type_symbol
_atom_type_description
_atom_type_scat_dispersion_real
_atom_type_scat_dispersion_imag
_atom_type_scat_source
C C 0.0033 0.0016 'International Tables Vol C Tables 4.2.6.8 and 6.1.1.4'
H H 0.0000 0.0000 'International Tables Vol C Tables 4.2.6.8 and 6.1.1.4'
O O 0.0106 0.0060 'International Tables Vol C Tables 4.2.6.8 and 6.1.1.4'
P P 0.1023 0.0942 'International Tables Vol C Tables 4.2.6.8 and 6.1.1.4'
N N 0.0061 0.0033 'International Tables Vol C Tables 4.2.6.8 and 6.1.1.4'

loop_
_geom_angle_atom_site_label_1
_geom_angle_atom_site_label_2
_geom_angle_atom_site_label_3
_geom_angle
O1 P1 O2 115.61(6)
O1 P1 O3 114.01(6)
O2 P1 O3 102.79(6)
O1 P1 C5 112.77(6)
O2 P1 C5 103.31(6)
O3 P1 C5 107.26(6)
C5 O4 H1A 107.4(16)
C9 C3 C11 119.21(12)
C9 C3 C5 120.69(12)
C11 C3 C5 120.10(12)
C17 O2 P1 121.67(11)
O4 C5 C3 108.65(10)
O4 C5 C10 111.20(10)
C3 C5 C10 111.47(11)
O4 C5 P1 104.11(8)
C3 C5 P1 111.08(8)
C10 C5 P1 110.10(9)
C18 O3 P1 123.59(11)
C13 C8 C15 122.26(13)
C13 C8 N1 118.35(13)
C15 C8 N1 119.39(13)
C3 C9 C15 120.60(13)
C3 C9 H9 119.7
C15 C9 H9 119.7
C5 C10 H10A 109.5
C5 C10 H10B 109.5
H10A C10 H10B 109.5
C5 C10 H10C 109.5
H10A C10 H10C 109.5
H10B C10 H10C 109.5
C13 C11 C3 120.80(13)
C13 C11 H11 119.6
C3 C11 H11 119.6
O6 N1 O5 123.31(14)
O6 N1 C8 118.61(13)
O5 N1 C8 118.08(13)
C8 C13 C11 118.65(13)
C8 C13 H13 120.7
C11 C13 H13 120.7
C8 C15 C9 118.46(13)
C8 C15 H15 120.8
C9 C15 H15 120.8
O2 C17 H17A 109.5
O2 C17 H17B 109.5
H17A C17 H17B 109.5
O2 C17 H17C 109.5
H17A C17 H17C 109.5
H17B C17 H17C 109.5
O3 C18 H18A 109.5
O3 C18 H18B 109.5
H18A C18 H18B 109.5
O3 C18 H18C 109.5
H18A C18 H18C 109.5
H18B C18 H18C 109.5

loop_
_geom_bond_atom_site_label_1
_geom_bond_atom_site_label_2
_geom_bond_distance
P1 O1 1.4708(10)
P1 O2 1.5625(11)
P1 O3 1.5636(11)
P1 C5 1.8330(13)
O4 C5 1.4258(15)
O4 H1A 0.86(3)
C3 C9 1.3914(19)
C3 C11 1.3940(18)
C3 C5 1.5228(18)
O2 C17 1.4414(18)
C5 C10 1.5292(19)
O3 C18 1.426(2)
C8 C13 1.380(2)
C8 C15 1.382(2)
C8 N1 1.4732(18)
C9 C15 1.3916(19)
C9 H9 0.902(18)
C10 H10A 0.955(10)
C10 H10B 0.955(10)
C10 H10C 0.955(10)
C11 C13 1.3831(19)
C11 H11 0.979(17)
N1 O6 1.2135(18)
N1 O5 1.2137(19)
C13 H13 0.876(19)
C15 H15 0.944(19)
C17 H17A 0.922(13)
C17 H17B 0.922(13)
C17 H17C 0.922(13)
C18 H18A 0.926(13)
C18 H18B 0.926(13)
C18 H18C 0.926(13)

loop_
_geom_torsion_atom_site_label_1
_geom_torsion_atom_site_label_2
_geom_torsion_atom_site_label_3
_geom_torsion_atom_site_label_4
_geom_torsion
O1 P1 O2 C17 -53.42(16)
O3 P1 O2 C17 71.43(15)
C5 P1 O2 C17 -177.09(14)
C9 C3 C5 O4 6.74(17)
C11 C3 C5 O4 -173.11(11)
C9 C3 C5 C10 129.61(13)
C11 C3 C5 C10 -50.23(16)
C9 C3 C5 P1 -107.20(13)
C11 C3 C5 P1 72.95(14)
O1 P1 C5 O4 64.33(10)
O2 P1 C5 O4 -170.16(8)
O3 P1 C5 O4 -62.00(10)
O1 P1 C5 C3 -178.91(9)
O2 P1 C5 C3 -53.40(10)
O3 P1 C5 C3 54.76(10)
O1 P1 C5 C10 -54.94(11)
O2 P1 C5 C10 70.57(10)
O3 P1 C5 C10 178.73(9)
O1 P1 O3 C18 -33.54(16)
O2 P1 O3 C18 -159.44(14)
C5 P1 O3 C18 92.04(15)
C11 C3 C9 C15 1.8(2)
C5 C3 C9 C15 -178.05(13)
C9 C3 C11 C13 -1.1(2)
C5 C3 C11 C13 178.70(12)
C13 C8 N1 O6 168.34(15)
C15 C8 N1 O6 -12.0(2)
C13 C8 N1 O5 -11.3(2)
C15 C8 N1 O5 168.37(18)
C15 C8 C13 C11 1.3(2)
N1 C8 C13 C11 -179.05(13)
C3 C11 C13 C8 -0.4(2)
C13 C8 C15 C9 -0.6(2)
N1 C8 C15 C9 179.69(13)
C3 C9 C15 C8 -0.9(2)

_cod_database_fobs_code 2021480
